data_1525989
loop_
_publ_author_name
'Espinosa, F.J.'
'Villella, P.'
'Cox, L.E.'
'Conradson, S.D.'
'Terry, J.'
'Lashley, J.C.'
'Martinez, R.'
'Morales, L.'
'Pereyra, R.A.'

_publ_section_title
;
 Local atomic structure of alpha-Pu
;
_journal_name_full 'Physical Review, Serie 3. B - Condensed Matter (18,1978-)'
_journal_page_first 1741111
_journal_page_last 1741118
_journal_volume 63
_journal_year 2001
_chemical_formula_sum Pu
_space_group_IT_number 11
_symmetry_space_group_name_Hall '-P 2yb'
_symmetry_space_group_name_H-M 'P 1 21/m 1'
_cell_angle_alpha 90
_cell_angle_beta 101.787
_cell_angle_gamma 90
_cell_formula_units_Z 16
_cell_length_a 6.18595
_cell_length_b 4.82598
_cell_length_c 10.9719
_cell_volume 320.640
_citation_journal_id_ASTM PRBMDO
_cod_data_source_file Espinosa_PRBMDO_2001_1885.cif
_cod_data_source_block Pu1
_cod_original_cell_volume 320.6404
_cod_original_formula_sum Pu1
_cod_database_code 1525989

loop_
_symmetry_equiv_pos_as_xyz
x,y,z
-x,y+1/2,-z
-x,-y,-z
x,-y-1/2,z

loop_
_atom_site_label
_atom_site_type_symbol
_atom_site_fract_x
_atom_site_fract_y
_atom_site_fract_z
_atom_site_occupancy
_atom_site_U_iso_or_equiv
Pu5 Pu 0.0314 0.25 0.621 1 0.0
Pu4 Pu 0.6605 0.25 0.4569 1 0.0
Pu7 Pu 0.3275 0.25 0.9302 1 0.0
Pu1 Pu 0.339 0.25 0.1565 1 0.0
Pu6 Pu 0.4719 0.25 0.6503 1 0.0
Pu3 Pu 0.1345 0.25 0.3406 1 0.0
Pu2 Pu 0.7704 0.25 0.1717 1 0.0
Pu8 Pu 0.8707 0.25 0.8958 1 0.0
